data_4111653
loop_
_publ_author_name
'Erin M. Sorensen'
'Heather K. Izumi'
'John T. Vaughey'
'Charlotte L. Stern'
'Kenneth R. Poeppelmeier'

_publ_section_title
;
 Ag4V2O6F2: An Electrochemically Active and High Silver Density Phase
;
_journal_name_full 'Journal of the American Chemical Society'
_journal_page_first 6347
_journal_page_last 6352
_journal_paper_doi 10.1021/ja050150f
_journal_volume 127
_journal_year 2005
_chemical_formula_sum 'Ag4 F2 O6 V2'
_chemical_formula_weight 667.36
_chemical_name_systematic
; 
 ? 
;
_space_group_IT_number 14
_symmetry_cell_setting monoclinic
_symmetry_space_group_name_Hall '-P 2yn'
_symmetry_space_group_name_H-M 'P 1 21/n 1'
_atom_sites_solution_hydrogens geom
_atom_sites_solution_primary direct
_atom_sites_solution_secondary difmap
_audit_creation_method SHELXL-97
_cell_angle_alpha 90.00
_cell_angle_beta 90.314(2)
_cell_angle_gamma 90.00
_cell_formula_units_Z 4
_cell_length_a 5.5937(6)
_cell_length_b 10.5483(11)
_cell_length_c 12.4593(13)
_cell_measurement_reflns_used 4004
_cell_measurement_temperature 153(2)
_cell_measurement_theta_max 28.77
_cell_measurement_theta_min 3.27
_cell_volume 735.14(13)
_computing_cell_refinement 'Bruker XSCANS'
_computing_data_collection 'Bruker XSCANS'
_computing_data_reduction 'Bruker SHELXTL'
_computing_molecular_graphics 'Bruker SHELXTL'
_computing_structure_refinement 'Bruker SHELXTL'
_computing_structure_solution 'Bruker SHELXTL'
_diffrn_ambient_temperature 153(2)
_diffrn_measured_fraction_theta_full 0.925
_diffrn_measured_fraction_theta_max 0.925
_diffrn_measurement_device_type 'Bruker P4'
_diffrn_measurement_method '\w scans'
_diffrn_radiation_monochromator graphite
_diffrn_radiation_source 'fine-focus sealed tube'
_diffrn_radiation_type MoK\a
_diffrn_radiation_wavelength 0.71073
_diffrn_reflns_av_R_equivalents 0.0488
_diffrn_reflns_av_sigmaI/netI 0.0379
_diffrn_reflns_limit_h_max 7
_diffrn_reflns_limit_h_min -7
_diffrn_reflns_limit_k_max 14
_diffrn_reflns_limit_k_min -13
_diffrn_reflns_limit_l_max 16
_diffrn_reflns_limit_l_min -16
_diffrn_reflns_number 6909
_diffrn_reflns_theta_full 28.92
_diffrn_reflns_theta_max 28.92
_diffrn_reflns_theta_min 1.63
_exptl_absorpt_coefficient_mu 12.916
_exptl_absorpt_correction_T_max 0.7431
_exptl_absorpt_correction_T_min 0.3108
_exptl_absorpt_correction_type integration
_exptl_absorpt_process_details 'face indexed'
_exptl_crystal_colour orange
_exptl_crystal_density_diffrn 6.030
_exptl_crystal_description needle
_exptl_crystal_F_000 1200
_exptl_crystal_size_max 0.0860
_exptl_crystal_size_mid 0.0150
_exptl_crystal_size_min 0.0120
_refine_diff_density_max 2.008
_refine_diff_density_min -2.107
_refine_diff_density_rms 0.304
_refine_ls_extinction_coef 0.00057(10)
_refine_ls_extinction_expression Fc^*^=kFc[1+0.001xFc^2^\l^3^/sin(2\q)]^-1/4^
_refine_ls_extinction_method SHELXL
_refine_ls_goodness_of_fit_ref 1.130
_refine_ls_hydrogen_treatment mixed
_refine_ls_matrix_type full
_refine_ls_number_parameters 129
_refine_ls_number_reflns 1799
_refine_ls_number_restraints 0
_refine_ls_restrained_S_all 1.130
_refine_ls_R_factor_all 0.0400
_refine_ls_R_factor_gt 0.0342
_refine_ls_shift/su_max 0.001
_refine_ls_shift/su_mean 0.000
_refine_ls_structure_factor_coef Fsqd
_refine_ls_weighting_details 'calc w=1/[\s^2^(Fo^2^)+(0.0204P)^2^+16.6412P] where P=(Fo^2^+2Fc^2^)/3'
_refine_ls_weighting_scheme calc
_refine_ls_wR_factor_gt 0.0776
_refine_ls_wR_factor_ref 0.0813
_reflns_number_gt 1613
_reflns_number_total 1799
_reflns_threshold_expression >2sigma(I)
_cod_data_source_file ja050150fsi20050309_042210.cif
_cod_data_source_block s64n1m
_cod_database_code 4111653

loop_
_symmetry_equiv_pos_as_xyz
'x, y, z'
'-x+1/2, y+1/2, -z+1/2'
'-x, -y, -z'
'x-1/2, -y-1/2, z-1/2'

loop_
_atom_site_label
_atom_site_type_symbol
_atom_site_fract_x
_atom_site_fract_y
_atom_site_fract_z
_atom_site_U_iso_or_equiv
_atom_site_adp_type
_atom_site_occupancy
_atom_site_symmetry_multiplicity
_atom_site_calc_flag
Ag1 Ag 0.19947(13) 0.79424(7) 0.41669(6) 0.01522(18) Uani 1 1 d
Ag2 Ag 0.23532(12) 0.55354(6) 0.56454(5) 0.01245(17) Uani 1 1 d
Ag3 Ag 0.23787(14) 0.97309(6) 0.59874(6) 0.01659(18) Uani 1 1 d
Ag4 Ag 0.69653(12) 0.74691(6) 0.27509(5) 0.01132(16) Uani 1 1 d
V1 V -0.2864(3) 0.76718(13) 0.58551(11) 0.0073(3) Uani 1 1 d
V2 V -0.2645(3) 0.98748(15) 0.78503(12) 0.0177(4) Uani 1 1 d
F1 F 0.4509(9) 0.6035(5) 0.3974(4) 0.0126(11) Uani 1 1 d
F2 F 0.0389(10) 1.0699(5) 0.7552(4) 0.0165(11) Uani 1 1 d
O1 O -0.1888(12) 0.8313(6) 0.4690(5) 0.0124(13) Uani 1 1 d
O2 O 0.4083(11) 0.7812(6) 0.5934(5) 0.0126(13) Uani 1 1 d
O3 O 0.3496(12) 0.6479(6) 0.1909(5) 0.0130(13) Uani 1 1 d
O4 O -0.1929(11) 0.6090(6) 0.5956(5) 0.0122(12) Uani 1 1 d
O5 O 0.4115(12) 0.9287(6) 0.3074(5) 0.0145(13) Uani 1 1 d
O6 O 0.0050(11) 0.6060(6) 0.3346(5) 0.0108(12) Uani 1 1 d

loop_
_atom_site_aniso_label
_atom_site_aniso_U_11
_atom_site_aniso_U_22
_atom_site_aniso_U_33
_atom_site_aniso_U_23
_atom_site_aniso_U_13
_atom_site_aniso_U_12
Ag1 0.0154(3) 0.0131(3) 0.0171(4) -0.0027(3) 0.0000(3) 0.0004(3)
Ag2 0.0137(3) 0.0123(3) 0.0114(3) 0.0017(2) 0.0007(3) -0.0005(2)
Ag3 0.0229(4) 0.0079(3) 0.0190(4) -0.0012(3) -0.0031(3) 0.0032(3)
Ag4 0.0115(3) 0.0095(3) 0.0129(3) 0.0000(2) 0.0007(2) -0.0003(2)
V1 0.0091(6) 0.0056(6) 0.0074(7) 0.0002(5) 0.0003(5) 0.0009(5)
V2 0.0319(9) 0.0122(7) 0.0088(7) -0.0044(6) -0.0062(7) 0.0120(7)
F1 0.012(2) 0.014(3) 0.012(3) -0.003(2) -0.002(2) -0.001(2)
F2 0.017(3) 0.018(3) 0.014(3) -0.002(2) 0.003(2) -0.004(2)
O1 0.019(3) 0.010(3) 0.008(3) 0.001(2) 0.002(2) 0.002(3)
O2 0.015(3) 0.011(3) 0.011(3) -0.002(2) 0.003(3) 0.001(3)
O3 0.016(3) 0.011(3) 0.013(3) 0.006(2) -0.001(2) -0.002(3)
O4 0.013(3) 0.009(3) 0.015(3) 0.002(2) 0.000(3) -0.001(2)
O5 0.014(3) 0.015(3) 0.015(3) 0.003(3) -0.004(3) 0.002(3)
O6 0.009(3) 0.010(3) 0.013(3) 0.003(2) 0.003(2) 0.004(2)

loop_
_atom_type_symbol
_atom_type_description
_atom_type_scat_dispersion_real
_atom_type_scat_dispersion_imag
_atom_type_scat_source
O O 0.0106 0.0060 'International Tables Vol C Tables 4.2.6.8 and 6.1.1.4'
F F 0.0171 0.0103 'International Tables Vol C Tables 4.2.6.8 and 6.1.1.4'
V V 0.3005 0.5294 'International Tables Vol C Tables 4.2.6.8 and 6.1.1.4'
Ag Ag -0.8971 1.1015 'International Tables Vol C Tables 4.2.6.8 and 6.1.1.4'

loop_
_geom_angle_atom_site_label_1
_geom_angle_atom_site_label_2
_geom_angle_atom_site_label_3
_geom_angle
_geom_angle_site_symmetry_1
_geom_angle_site_symmetry_3
O5 Ag1 O1 123.5(2) . .
O5 Ag1 F1 98.6(2) . .
O1 Ag1 F1 134.8(2) . .
O5 Ag1 O6 118.4(2) . .
O1 Ag1 O6 80.8(2) . .
F1 Ag1 O6 63.66(18) . .
O5 Ag1 O2 108.4(2) . .
O1 Ag1 O2 101.4(2) . .
F1 Ag1 O2 77.08(19) . .
O6 Ag1 O2 121.5(2) . .
O5 Ag1 Ag3 91.43(17) . .
O1 Ag1 Ag3 74.89(16) . .
F1 Ag1 Ag3 123.78(12) . .
O6 Ag1 Ag3 148.91(15) . .
O2 Ag1 Ag3 47.57(15) . .
O5 Ag1 Ag2 144.47(16) . .
O1 Ag1 Ag2 91.64(15) . .
F1 Ag1 Ag2 50.49(12) . .
O6 Ag1 Ag2 67.77(14) . .
O2 Ag1 Ag2 53.78(15) . .
Ag3 Ag1 Ag2 93.54(3) . .
O5 Ag1 Ag4 49.14(17) . .
O1 Ag1 Ag4 164.53(15) . .
F1 Ag1 Ag4 49.43(12) . .
O6 Ag1 Ag4 91.55(14) . .
O2 Ag1 Ag4 94.07(15) . .
Ag3 Ag1 Ag4 116.33(3) . .
Ag2 Ag1 Ag4 97.95(3) . .
O5 Ag1 Ag4 102.38(16) . 1_455
O1 Ag1 Ag4 51.99(15) . 1_455
F1 Ag1 Ag4 107.74(12) . 1_455
O6 Ag1 Ag4 45.47(14) . 1_455
O2 Ag1 Ag4 147.76(15) . 1_455
Ag3 Ag1 Ag4 123.80(3) . 1_455
Ag2 Ag1 Ag4 103.83(3) . 1_455
Ag4 Ag1 Ag4 113.51(3) . 1_455
F1 Ag2 F1 87.44(18) 3_666 .
F1 Ag2 O6 80.46(19) 3_666 3_566
F1 Ag2 O6 146.62(19) . 3_566
F1 Ag2 O4 144.32(19) 3_666 .
F1 Ag2 O4 123.63(19) . .
O6 Ag2 O4 63.9(2) 3_566 .
F1 Ag2 F2 62.02(17) 3_666 2_546
F1 Ag2 F2 118.81(17) . 2_546
O6 Ag2 F2 82.5(2) 3_566 2_546
O4 Ag2 F2 108.35(19) . 2_546
F1 Ag2 Ag1 134.50(12) 3_666 .
F1 Ag2 Ag1 50.42(12) . .
O6 Ag2 Ag1 143.77(14) 3_566 .
O4 Ag2 Ag1 80.99(14) . .
F2 Ag2 Ag1 119.10(13) 2_546 .
F1 Ag2 Ag2 115.67(12) 3_666 3_566
F1 Ag2 Ag2 93.11(12) . 3_566
O6 Ag2 Ag2 65.27(15) 3_566 3_566
O4 Ag2 Ag2 52.32(14) . 3_566
F2 Ag2 Ag2 147.05(13) 2_546 3_566
Ag1 Ag2 Ag2 86.69(3) . 3_566
F1 Ag2 Ag4 108.64(12) 3_666 4_576
F1 Ag2 Ag4 123.83(12) . 4_576
O6 Ag2 Ag4 89.55(15) 3_566 4_576
O4 Ag2 Ag4 70.56(14) . 4_576
F2 Ag2 Ag4 46.62(12) 2_546 4_576
Ag1 Ag2 Ag4 86.99(2) . 4_576
Ag2 Ag2 Ag4 122.82(3) 3_566 4_576
O2 Ag3 O1 150.6(2) . 3_576
O2 Ag3 F2 126.2(2) . .
O1 Ag3 F2 82.1(2) 3_576 .
O2 Ag3 O5 93.2(2) . 3_676
O1 Ag3 O5 83.6(2) 3_576 3_676
F2 Ag3 O5 79.4(2) . 3_676
O2 Ag3 Ag1 55.23(17) . .
O1 Ag3 Ag1 106.83(16) 3_576 .
F2 Ag3 Ag1 146.90(14) . .
O5 Ag3 Ag1 132.52(16) 3_676 .
O2 Ag3 Ag4 52.98(16) . 4_576
O1 Ag3 Ag4 156.06(16) 3_576 4_576
F2 Ag3 Ag4 73.98(13) . 4_576
O5 Ag3 Ag4 92.22(15) 3_676 4_576
Ag1 Ag3 Ag4 93.36(3) . 4_576
O2 Ag3 Ag4 139.65(17) . 3_676
O1 Ag3 Ag4 51.83(16) 3_576 3_676
F2 Ag3 Ag4 46.93(13) . 3_676
O5 Ag3 Ag4 48.33(15) 3_676 3_676
Ag1 Ag3 Ag4 157.75(3) . 3_676
Ag4 Ag3 Ag4 108.87(2) 4_576 3_676
O6 Ag4 O3 116.0(2) 1_655 .
O6 Ag4 F2 95.8(2) 1_655 3_676
O3 Ag4 F2 138.4(2) . 3_676
O6 Ag4 O5 151.2(2) 1_655 .
O3 Ag4 O5 83.8(2) . .
F2 Ag4 O5 79.0(2) 3_676 .
O6 Ag4 F1 80.61(19) 1_655 .
O3 Ag4 F1 64.73(18) . .
F2 Ag4 F1 151.81(18) 3_676 .
O5 Ag4 F1 90.70(19) . .
O6 Ag4 O2 82.3(2) 1_655 4_675
O3 Ag4 O2 86.6(2) . 4_675
F2 Ag4 O2 71.13(19) 3_676 4_675
O5 Ag4 O2 121.4(2) . 4_675
F1 Ag4 O2 135.01(18) . 4_675
O6 Ag4 Ag3 73.02(15) 1_655 4_675
O3 Ag4 Ag3 56.95(16) . 4_675
F2 Ag4 Ag3 114.66(13) 3_676 4_675
O5 Ag4 Ag3 134.95(15) . 4_675
F1 Ag4 Ag3 91.22(12) . 4_675
O2 Ag4 Ag3 43.90(14) 4_675 4_675
O6 Ag4 Ag1 122.04(15) 1_655 .
O3 Ag4 Ag1 68.16(16) . .
F2 Ag4 Ag1 117.78(13) 3_676 .
O5 Ag4 Ag1 43.48(15) . .
F1 Ag4 Ag1 47.21(12) . .
O2 Ag4 Ag1 150.38(15) 4_675 .
Ag3 Ag4 Ag1 122.27(3) 4_675 .
O6 Ag4 Ag1 47.70(16) 1_655 1_655
O3 Ag4 Ag1 162.83(15) . 1_655
F2 Ag4 Ag1 57.34(14) 3_676 1_655
O5 Ag4 Ag1 109.37(15) . 1_655
F1 Ag4 Ag1 103.13(11) . 1_655
O2 Ag4 Ag1 95.21(15) 4_675 1_655
Ag3 Ag4 Ag1 113.92(3) 4_675 1_655
Ag1 Ag4 Ag1 113.51(3) . 1_655
O6 Ag4 Ag3 108.90(16) 1_655 3_676
O3 Ag4 Ag3 131.45(16) . 3_676
F2 Ag4 Ag3 47.09(13) 3_676 3_676
O5 Ag4 Ag3 47.69(15) . 3_676
F1 Ag4 Ag3 107.39(12) . 3_676
O2 Ag4 Ag3 117.50(14) 4_675 3_676
Ag3 Ag4 Ag3 161.39(3) 4_675 3_676
Ag1 Ag4 Ag3 73.20(2) . 3_676
Ag1 Ag4 Ag3 62.23(2) 1_655 3_676
O6 Ag4 Ag2 125.43(15) 1_655 4_675
O3 Ag4 Ag2 89.25(14) . 4_675
F2 Ag4 Ag2 49.46(13) 3_676 4_675
O5 Ag4 Ag2 72.16(15) . 4_675
F1 Ag4 Ag2 150.60(12) . 4_675
O2 Ag4 Ag2 49.96(14) 4_675 4_675
Ag3 Ag4 Ag2 85.03(2) 4_675 4_675
Ag1 Ag4 Ag2 112.03(3) . 4_675
Ag1 Ag4 Ag2 105.03(3) 1_655 4_675
Ag3 Ag4 Ag2 78.94(2) 3_676 4_675
O1 V1 O2 109.9(3) . 1_455
O1 V1 O4 110.1(3) . .
O2 V1 O4 112.0(3) 1_455 .
O1 V1 O3 107.2(3) . 4_576
O2 V1 O3 109.8(3) 1_455 4_576
O4 V1 O3 107.6(3) . 4_576
O5 V2 O6 100.5(3) 3_576 4_576
O5 V2 F2 93.3(3) 3_576 .
O6 V2 F2 166.1(3) 4_576 .
O5 V2 O3 97.7(3) 3_576 4_576
O6 V2 O3 92.5(3) 4_576 4_576
F2 V2 O3 85.6(3) . 4_576
O5 V2 O4 96.6(3) 3_576 2_456
O6 V2 O4 90.5(3) 4_576 2_456
F2 V2 O4 87.9(3) . 2_456
O3 V2 O4 164.6(3) 4_576 2_456
O5 V2 F1 173.6(3) 3_576 4_576
O6 V2 F1 85.8(3) 4_576 4_576
F2 V2 F1 80.3(2) . 4_576
O3 V2 F1 82.9(2) 4_576 4_576
O4 V2 F1 82.2(2) 2_456 4_576
V2 F1 Ag2 103.3(2) 4_675 3_666
V2 F1 Ag1 96.5(2) 4_675 .
Ag2 F1 Ag1 159.7(2) 3_666 .
V2 F1 Ag2 100.7(2) 4_675 .
Ag2 F1 Ag2 92.56(18) 3_666 .
Ag1 F1 Ag2 79.08(15) . .
V2 F1 Ag4 100.6(2) 4_675 .
Ag2 F1 Ag4 97.37(18) 3_666 .
Ag1 F1 Ag4 83.35(16) . .
Ag2 F1 Ag4 153.7(2) . .
V2 F2 Ag4 154.9(3) . 3_676
V2 F2 Ag3 111.3(2) . .
Ag4 F2 Ag3 85.99(18) 3_676 .
V2 F2 Ag2 103.1(2) . 2_556
Ag4 F2 Ag2 83.92(17) 3_676 2_556
Ag3 F2 Ag2 116.1(2) . 2_556
V1 O1 Ag3 130.5(3) . 3_576
V1 O1 Ag1 118.9(3) . .
Ag3 O1 Ag1 99.4(2) 3_576 .
V1 O2 Ag3 120.2(3) 1_655 .
V1 O2 Ag1 114.6(3) 1_655 .
Ag3 O2 Ag1 77.2(2) . .
V1 O2 Ag4 120.2(3) 1_655 4_576
Ag3 O2 Ag4 83.1(2) . 4_576
Ag1 O2 Ag4 124.5(3) . 4_576
V1 O3 V2 132.7(4) 4_675 4_675
V1 O3 Ag4 116.3(3) 4_675 .
V2 O3 Ag4 108.4(3) 4_675 .
V1 O4 V2 129.3(4) . 2_446
V1 O4 Ag2 119.9(3) . .
V2 O4 Ag2 94.8(2) 2_446 .
V2 O5 Ag1 118.9(3) 3_576 .
V2 O5 Ag3 119.1(3) 3_576 3_676
Ag1 O5 Ag3 112.6(3) . 3_676
V2 O5 Ag4 127.0(4) 3_576 .
Ag1 O5 Ag4 87.4(2) . .
Ag3 O5 Ag4 84.0(2) 3_676 .
V2 O6 Ag4 141.0(3) 4_675 1_455
V2 O6 Ag1 106.0(3) 4_675 .
Ag4 O6 Ag1 86.8(2) 1_455 .
V2 O6 Ag2 101.4(3) 4_675 3_566
Ag4 O6 Ag2 100.7(2) 1_455 3_566
Ag1 O6 Ag2 124.6(3) . 3_566

loop_
_geom_bond_atom_site_label_1
_geom_bond_atom_site_label_2
_geom_bond_distance
_geom_bond_site_symmetry_2
Ag1 O5 2.300(7) .
Ag1 O1 2.305(7) .
Ag1 F1 2.467(5) .
Ag1 O6 2.482(6) .
Ag1 O2 2.491(6) .
Ag1 Ag3 2.9572(10) .
Ag1 Ag2 3.1425(10) .
Ag1 Ag4 3.3386(10) .
Ag1 Ag4 3.3499(10) 1_455
Ag2 F1 2.458(5) 3_666
Ag2 F1 2.469(5) .
Ag2 O6 2.498(6) 3_566
Ag2 O4 2.498(6) .
Ag2 F2 2.577(6) 2_546
Ag2 Ag2 3.2781(14) 3_566
Ag2 Ag4 3.3714(10) 4_576
Ag3 O2 2.238(6) .
Ag3 O1 2.245(6) 3_576
Ag3 F2 2.470(6) .
Ag3 O5 2.502(7) 3_676
Ag3 Ag4 3.2050(10) 4_576
Ag3 Ag4 3.3649(10) 3_676
Ag4 O6 2.392(6) 1_655
Ag4 O3 2.436(6) .
Ag4 F2 2.464(6) 3_676
Ag4 O5 2.528(7) .
Ag4 F1 2.553(5) .
Ag4 O2 2.577(6) 4_675
Ag4 Ag3 3.2050(10) 4_675
Ag4 Ag1 3.3499(10) 1_655
Ag4 Ag3 3.3649(10) 3_676
Ag4 Ag2 3.3714(10) 4_675
V1 O1 1.695(6) .
V1 O2 1.717(7) 1_455
V1 O4 1.753(6) .
V1 O3 1.759(6) 4_576
V2 O5 1.666(6) 3_576
V2 O6 1.739(6) 4_576
V2 F2 1.945(6) .
V2 O3 1.958(6) 4_576
V2 O4 1.979(6) 2_456
V2 F1 2.077(5) 4_576
F1 V2 2.077(5) 4_675
F1 Ag2 2.458(5) 3_666
F2 Ag4 2.464(6) 3_676
F2 Ag2 2.577(6) 2_556
O1 Ag3 2.245(6) 3_576
O2 V1 1.717(7) 1_655
O2 Ag4 2.577(6) 4_576
O3 V1 1.759(6) 4_675
O3 V2 1.958(6) 4_675
O4 V2 1.979(6) 2_446
O5 V2 1.666(6) 3_576
O5 Ag3 2.502(7) 3_676
O6 V2 1.739(6) 4_675
O6 Ag4 2.392(6) 1_455
O6 Ag2 2.498(6) 3_566
